data_4074178
loop_
_publ_author_name
'Matsumoto, Tsuyoshi'
'Nakaya, Yukiko'
'Tatsumi, Kazuyuki'

_publ_section_title
;
 Synthesis of Oxo- and Sulfido-Bridged Germanium&#x2212;Ruthenium
 Complexes and Reactions on the Chalcogenido Bridges
;
_journal_issue 20
_journal_name_full Organometallics
_journal_page_first 4835
_journal_paper_doi 10.1021/om060449m
_journal_volume 25
_journal_year 2006
_chemical_formula_moiety 'C53 H56 Ge P Ru S2, C H2 Cl2, B F4 '
_chemical_formula_sum 'C54 H58 B Cl2 F4 Ge P Ru S2'
_chemical_formula_weight 1133.52
_space_group_IT_number 14
_symmetry_cell_setting monoclinic
_symmetry_Int_Tables_number 14
_symmetry_space_group_name_Hall '-P 2yn'
_symmetry_space_group_name_H-M 'P 1 21/n 1'
_cell_angle_alpha 90.0000
_cell_angle_beta 113.8913(10)
_cell_angle_gamma 90.0000
_cell_formula_units_Z 4
_cell_length_a 15.802(2)
_cell_length_b 20.691(4)
_cell_length_c 16.6500(6)
_cell_measurement_reflns_used 23421
_cell_measurement_temperature 183.1
_cell_measurement_theta_max 27.5
_cell_measurement_theta_min 3.0
_cell_volume 4977.4(12)
_computing_cell_refinement D*TREK
_computing_data_collection D*TREK
_computing_data_reduction CrystalStructure
_computing_publication_material 'CrystalStructure 3.7.0'
_computing_structure_refinement CRYSTALS
_computing_structure_solution SIR92
_diffrn_detector_area_resol_mean 6.10
_diffrn_measured_fraction_theta_full 0.988
_diffrn_measured_fraction_theta_max 0.988
_diffrn_measurement_device_type 'Rigaku Quantum'
_diffrn_measurement_method \w
_diffrn_radiation_type 'Mo K\a'
_diffrn_radiation_wavelength 0.71069
_diffrn_reflns_av_R_equivalents 0.043
_diffrn_reflns_limit_h_max 20
_diffrn_reflns_limit_h_min -20
_diffrn_reflns_limit_k_max 23
_diffrn_reflns_limit_k_min -26
_diffrn_reflns_limit_l_max 21
_diffrn_reflns_limit_l_min -21
_diffrn_reflns_number 54460
_diffrn_reflns_theta_full 27.61
_diffrn_reflns_theta_max 27.61
_exptl_absorpt_coefficient_mu 1.182
_exptl_absorpt_correction_T_max 0.921
_exptl_absorpt_correction_T_min 0.683
_exptl_absorpt_correction_type multi-scan
_exptl_absorpt_process_details 'Jacobson, R. (1998) Private communication'
_exptl_crystal_colour orange
_exptl_crystal_density_diffrn 1.513
_exptl_crystal_density_method 'not measured'
_exptl_crystal_description block
_exptl_crystal_F_000 2320.00
_exptl_crystal_size_max 0.25
_exptl_crystal_size_mid 0.20
_exptl_crystal_size_min 0.07
_refine_diff_density_max 1.23
_refine_diff_density_min -0.98
_refine_ls_extinction_method none
_refine_ls_goodness_of_fit_ref 0.930
_refine_ls_hydrogen_treatment refall
_refine_ls_number_parameters 653
_refine_ls_number_reflns 11428
_refine_ls_R_factor_gt 0.0364
_refine_ls_shift/su_max 0.0000
_refine_ls_structure_factor_coef Fsqd
_refine_ls_weighting_details 'w = 1/[0.0001Fo^2^ + 1.0000\s(Fo^2^)]/(4Fo^2^)'
_refine_ls_weighting_scheme calc
_refine_ls_wR_factor_ref 0.0689
_reflns_number_gt 7283
_reflns_number_total 11428
_reflns_threshold_expression F^2^>2.0\s(F^2^)
_cod_data_source_file om060449msi20060523_080229.cif
_cod_data_source_block '_complex_12'
_cod_original_formula_sum 'C54 H58 B Cl2 F4 Ge P Ru S2 '
_cod_database_code 4074178

loop_
_symmetry_equiv_pos_site_id
_symmetry_equiv_pos_as_xyz
1 +X,+Y,+Z
2 1/2-X,1/2+Y,1/2-Z
3 -X,-Y,-Z
4 1/2+X,1/2-Y,1/2+Z

loop_
_atom_site_label
_atom_site_type_symbol
_atom_site_fract_x
_atom_site_fract_y
_atom_site_fract_z
_atom_site_U_iso_or_equiv
_atom_site_adp_type
_atom_site_occupancy
_atom_site_symmetry_multiplicity
_atom_site_calc_flag
_atom_site_refinement_flags
Ru(1) Ru 0.36278(2) 0.292740(10) 0.479030(10) 0.01600(5) Uani 1.00 1 d .
Ge(1) Ge 0.45082(2) 0.247510(10) 0.34921(2) 0.01622(7) Uani 1.00 1 d .
Cl(1) Cl 0.14338(9) -0.02116(6) 0.46543(6) 0.0693(3) Uani 1.00 1 d .
Cl(2) Cl 0.23773(6) 0.06497(5) 0.61263(6) 0.0513(3) Uani 1.00 1 d .
S(1) S 0.49851(5) 0.32581(4) 0.45781(4) 0.01933(19) Uani 1.00 1 d .
S(2) S 0.30651(5) 0.27114(4) 0.32409(4) 0.01901(19) Uani 1.00 1 d .
P(1) P 0.27750(6) 0.39054(4) 0.44103(5) 0.0177(2) Uani 1.00 1 d .
F(1) F 0.03030(16) 0.13780(11) 0.30446(12) 0.0575(7) Uani 1.00 1 d .
F(2) F 0.05413(16) 0.17343(11) 0.43780(12) 0.0618(7) Uani 1.00 1 d .
F(3) F -0.08794(14) 0.18180(10) 0.32674(13) 0.0537(7) Uani 1.00 1 d .
F(4) F -0.03326(18) 0.08453(11) 0.38491(16) 0.0755(8) Uani 1.00 1 d .
C(1) C 0.49612(19) 0.16648(12) 0.41601(17) 0.0170(7) Uani 1.00 1 d .
C(2) C 0.4919(2) 0.15758(13) 0.49873(18) 0.0188(7) Uani 1.00 1 d .
C(3) C 0.5352(2) 0.10508(13) 0.55101(18) 0.0231(8) Uani 1.00 1 d .
C(4) C 0.5809(2) 0.05961(14) 0.52178(19) 0.0266(9) Uani 1.00 1 d .
C(5) C 0.5791(2) 0.06498(13) 0.43862(19) 0.0241(8) Uani 1.00 1 d .
C(6) C 0.5369(2) 0.11712(13) 0.38466(18) 0.0198(8) Uani 1.00 1 d .
C(7) C 0.4325(2) 0.19851(12) 0.52986(17) 0.0167(7) Uani 1.00 1 d .
C(8) C 0.3356(2) 0.18640(13) 0.49467(18) 0.0212(8) Uani 1.00 1 d .
C(9) C 0.2785(2) 0.22394(13) 0.52341(18) 0.0224(8) Uani 1.00 1 d .
C(10) C 0.3160(2) 0.27172(13) 0.58893(18) 0.0221(8) Uani 1.00 1 d .
C(11) C 0.4123(2) 0.28059(13) 0.62716(17) 0.0207(8) Uani 1.00 1 d .
C(12) C 0.4713(2) 0.24453(13) 0.59972(17) 0.0197(7) Uani 1.00 1 d .
C(13) C 0.2909(2) 0.13372(14) 0.42989(19) 0.0283(9) Uani 1.00 1 d .
C(14) C 0.2534(2) 0.30639(14) 0.6229(2) 0.0313(10) Uani 1.00 1 d .
C(15) C 0.5739(2) 0.25344(16) 0.64584(18) 0.0275(8) Uani 1.00 1 d .
C(16) C 0.5278(2) 0.11554(12) 0.29135(18) 0.0186(8) Uani 1.00 1 d .
C(17) C 0.6056(2) 0.11652(13) 0.27053(19) 0.0218(8) Uani 1.00 1 d .
C(18) C 0.5914(2) 0.11507(14) 0.1823(2) 0.0268(9) Uani 1.00 1 d .
C(19) C 0.5048(2) 0.11196(14) 0.11489(19) 0.0262(9) Uani 1.00 1 d .
C(20) C 0.4295(2) 0.10776(13) 0.13705(19) 0.0258(9) Uani 1.00 1 d .
C(21) C 0.4395(2) 0.10849(12) 0.22368(19) 0.0212(8) Uani 1.00 1 d .
C(22) C 0.7038(2) 0.11755(16) 0.3382(2) 0.0331(10) Uani 1.00 1 d .
C(23) C 0.4921(2) 0.1141(2) 0.0207(2) 0.0543(13) Uani 1.00 1 d .
C(24) C 0.3540(2) 0.09848(14) 0.2416(2) 0.0296(9) Uani 1.00 1 d .
C(25) C 0.4985(2) 0.27040(12) 0.26053(18) 0.0188(7) Uani 1.00 1 d .
C(26) C 0.5930(2) 0.28600(13) 0.28651(18) 0.0222(8) Uani 1.00 1 d .
C(27) C 0.6234(2) 0.30654(14) 0.2228(2) 0.0306(10) Uani 1.00 1 d .
C(28) C 0.5633(2) 0.31226(17) 0.1365(2) 0.0364(11) Uani 1.00 1 d .
C(29) C 0.4723(2) 0.29660(16) 0.11080(19) 0.0323(9) Uani 1.00 1 d .
C(30) C 0.4371(2) 0.27574(13) 0.17145(18) 0.0222(8) Uani 1.00 1 d .
C(31) C 0.6627(2) 0.27834(16) 0.38046(19) 0.0280(9) Uani 1.00 1 d .
C(32) C 0.7626(2) 0.2909(2) 0.3950(2) 0.0531(12) Uani 1.00 1 d .
C(33) C 0.3352(2) 0.26023(14) 0.13534(18) 0.0257(8) Uani 1.00 1 d .
C(34) C 0.2750(2) 0.31979(17) 0.0996(2) 0.0419(11) Uani 1.00 1 d .
C(35) C 0.3050(2) 0.45084(13) 0.37444(18) 0.0189(8) Uani 1.00 1 d .
C(36) C 0.2783(2) 0.43970(13) 0.28502(18) 0.0234(8) Uani 1.00 1 d .
C(37) C 0.3035(2) 0.48267(14) 0.2346(2) 0.0293(9) Uani 1.00 1 d .
C(38) C 0.3550(2) 0.53736(16) 0.2720(2) 0.0315(10) Uani 1.00 1 d .
C(39) C 0.3793(2) 0.54978(14) 0.3604(2) 0.0284(9) Uani 1.00 1 d .
C(40) C 0.3545(2) 0.50659(13) 0.41095(19) 0.0246(8) Uani 1.00 1 d .
C(41) C 0.2887(2) 0.43901(13) 0.53743(18) 0.0201(8) Uani 1.00 1 d .
C(42) C 0.3759(2) 0.44381(13) 0.60511(18) 0.0252(8) Uani 1.00 1 d .
C(43) C 0.3902(2) 0.47979(14) 0.6797(2) 0.0331(10) Uani 1.00 1 d .
C(44) C 0.3169(2) 0.51101(16) 0.6871(2) 0.0374(11) Uani 1.00 1 d .
C(45) C 0.2305(2) 0.50679(16) 0.6212(2) 0.0374(11) Uani 1.00 1 d .
C(46) C 0.2154(2) 0.47128(14) 0.5456(2) 0.0276(9) Uani 1.00 1 d .
C(47) C 0.1527(2) 0.38308(13) 0.37705(18) 0.0191(7) Uani 1.00 1 d .
C(48) C 0.1002(2) 0.43764(14) 0.33824(19) 0.0259(8) Uani 1.00 1 d .
C(49) C 0.0055(2) 0.43371(16) 0.2924(2) 0.0333(9) Uani 1.00 1 d .
C(50) C -0.0389(2) 0.37463(17) 0.2825(2) 0.0344(10) Uani 1.00 1 d .
C(51) C 0.0121(2) 0.31996(16) 0.3196(2) 0.0304(9) Uani 1.00 1 d .
C(52) C 0.1073(2) 0.32419(13) 0.36602(18) 0.0225(8) Uani 1.00 1 d .
C(53) C 0.4963(2) 0.39408(13) 0.3890(2) 0.0292(9) Uani 1.00 1 d .
C(54) C 0.1324(2) 0.02595(17) 0.5481(2) 0.0417(11) Uani 1.00 1 d .
B(1) B -0.0098(2) 0.1441(2) 0.3637(2) 0.0332(11) Uani 1.00 1 d .
H(1) H 0.5332 0.1002 0.6081 0.028 Uiso 1.00 1 c R
H(2) H 0.6141 0.0243 0.5598 0.032 Uiso 1.00 1 c R
H(3) H 0.6077 0.0318 0.4167 0.031 Uiso 1.00 1 c R
H(4) H 0.2122 0.2167 0.4979 0.028 Uiso 1.00 1 c R
H(5) H 0.4389 0.3122 0.6737 0.025 Uiso 1.00 1 c R
H(6) H 0.3323 0.1201 0.4031 0.036 Uiso 1.00 1 c R
H(7) H 0.2337 0.1496 0.3847 0.036 Uiso 1.00 1 c R
H(8) H 0.2777 0.0973 0.4597 0.036 Uiso 1.00 1 c R
H(9) H 0.2885 0.3393 0.6646 0.041 Uiso 1.00 1 c R
H(10) H 0.2033 0.3266 0.5741 0.041 Uiso 1.00 1 c R
H(11) H 0.2280 0.2760 0.6516 0.041 Uiso 1.00 1 c R
H(12) H 0.5866 0.2909 0.6839 0.032 Uiso 1.00 1 c R
H(13) H 0.6001 0.2600 0.6029 0.032 Uiso 1.00 1 c R
H(14) H 0.6014 0.2154 0.6807 0.032 Uiso 1.00 1 c R
H(15) H 0.6449 0.1164 0.1677 0.035 Uiso 1.00 1 c R
H(16) H 0.3679 0.1046 0.0905 0.030 Uiso 1.00 1 c R
H(17) H 0.7397 0.1477 0.3201 0.042 Uiso 1.00 1 c R
H(18) H 0.7052 0.1307 0.3946 0.042 Uiso 1.00 1 c R
H(19) H 0.7300 0.0746 0.3431 0.042 Uiso 1.00 1 c R
H(20) H 0.5244 0.1513 0.0116 0.067 Uiso 1.00 1 c R
H(21) H 0.5167 0.0750 0.0062 0.068 Uiso 1.00 1 c R
H(22) H 0.4266 0.1176 -0.0166 0.067 Uiso 1.00 1 c R
H(23) H 0.3082 0.0745 0.1937 0.037 Uiso 1.00 1 c R
H(24) H 0.3288 0.1402 0.2470 0.037 Uiso 1.00 1 c R
H(25) H 0.3704 0.0745 0.2959 0.037 Uiso 1.00 1 c R
H(26) H 0.6883 0.3171 0.2406 0.039 Uiso 1.00 1 c R
H(27) H 0.5855 0.3277 0.0935 0.048 Uiso 1.00 1 c R
H(28) H 0.4308 0.2994 0.0492 0.040 Uiso 1.00 1 c R
H(29) H 0.6583 0.2344 0.3987 0.034 Uiso 1.00 1 c R
H(30) H 0.6467 0.3083 0.4169 0.034 Uiso 1.00 1 c R
H(31) H 0.7970 0.3074 0.4539 0.064 Uiso 1.00 1 c R
H(32) H 0.7639 0.3224 0.3524 0.064 Uiso 1.00 1 c R
H(33) H 0.7905 0.2509 0.3874 0.064 Uiso 1.00 1 c R
H(34) H 0.3214 0.2290 0.0883 0.031 Uiso 1.00 1 c R
H(35) H 0.3206 0.2418 0.1818 0.030 Uiso 1.00 1 c R
H(36) H 0.2173 0.3076 0.0518 0.051 Uiso 1.00 1 c R
H(37) H 0.2620 0.3399 0.1460 0.051 Uiso 1.00 1 c R
H(38) H 0.3080 0.3500 0.0783 0.050 Uiso 1.00 1 c R
H(39) H 0.2417 0.4018 0.2581 0.028 Uiso 1.00 1 c R
H(40) H 0.2854 0.4742 0.1725 0.037 Uiso 1.00 1 c R
H(41) H 0.3735 0.5669 0.2368 0.040 Uiso 1.00 1 c R
H(42) H 0.4137 0.5886 0.3871 0.034 Uiso 1.00 1 c R
H(43) H 0.3724 0.5151 0.4730 0.029 Uiso 1.00 1 c R
H(44) H 0.4274 0.4215 0.5997 0.030 Uiso 1.00 1 c R
H(45) H 0.4516 0.4828 0.7267 0.038 Uiso 1.00 1 c R
H(46) H 0.3266 0.5365 0.7390 0.046 Uiso 1.00 1 c R
H(47) H 0.1792 0.5287 0.6274 0.048 Uiso 1.00 1 c R
H(48) H 0.1541 0.4688 0.4985 0.034 Uiso 1.00 1 c R
H(49) H 0.1313 0.4788 0.3436 0.030 Uiso 1.00 1 c R
H(50) H -0.0299 0.4724 0.2672 0.038 Uiso 1.00 1 c R
H(51) H -0.1053 0.3718 0.2497 0.039 Uiso 1.00 1 c R
H(52) H -0.0189 0.2786 0.3130 0.035 Uiso 1.00 1 c R
H(53) H 0.1430 0.2856 0.3914 0.026 Uiso 1.00 1 c R
H(54) H 0.4408 0.3920 0.3350 0.038 Uiso 1.00 1 c R
H(55) H 0.4962 0.4339 0.4197 0.038 Uiso 1.00 1 c R
H(56) H 0.5504 0.3930 0.3752 0.038 Uiso 1.00 1 c R
H(57) H 0.0854 0.0586 0.5208 0.050 Uiso 1.00 1 c R
H(58) H 0.1138 -0.0015 0.5853 0.050 Uiso 1.00 1 c R

loop_
_atom_site_aniso_label
_atom_site_aniso_U_11
_atom_site_aniso_U_22
_atom_site_aniso_U_33
_atom_site_aniso_U_12
_atom_site_aniso_U_13
_atom_site_aniso_U_23
Ru(1) 0.01708(12) 0.01751(12) 0.01446(11) 0.00147(11) 0.00748(10) 0.00012(10)
Ge(1) 0.01847(17) 0.01590(16) 0.01602(13) 0.00054(13) 0.00877(12) 0.00124(12)
Cl(1) 0.0942(10) 0.0646(7) 0.0477(6) 0.0162(7) 0.0272(6) -0.0121(5)
Cl(2) 0.0482(6) 0.0535(6) 0.0537(5) -0.0104(5) 0.0223(5) -0.0016(4)
S(1) 0.0208(4) 0.0198(4) 0.0183(3) -0.0025(3) 0.0088(3) -0.0017(2)
S(2) 0.0174(4) 0.0227(4) 0.0159(3) 0.0015(3) 0.0058(3) -0.0006(2)
P(1) 0.0184(4) 0.0169(4) 0.0184(3) 0.0002(3) 0.0081(3) 0.0000(3)
F(1) 0.0633(17) 0.0731(16) 0.0417(12) 0.0204(13) 0.0270(12) 0.0042(11)
F(2) 0.0573(16) 0.0856(18) 0.0318(11) -0.0259(14) 0.0069(11) -0.0141(11)
F(3) 0.0359(14) 0.0518(14) 0.0748(15) 0.0034(11) 0.0239(12) 0.0122(11)
F(4) 0.0703(19) 0.0568(16) 0.0782(17) -0.0176(14) 0.0082(15) 0.0305(13)
C(1) 0.0129(16) 0.0158(15) 0.0210(14) 0.0002(12) 0.0056(12) 0.0032(11)
C(2) 0.0170(16) 0.0203(16) 0.0199(14) 0.0008(13) 0.0085(13) -0.0010(12)
C(3) 0.0283(19) 0.0215(16) 0.0214(15) 0.0013(14) 0.0121(14) 0.0044(12)
C(4) 0.029(2) 0.0213(17) 0.0296(16) 0.0066(14) 0.0121(15) 0.0069(13)
C(5) 0.0261(19) 0.0160(16) 0.0351(17) 0.0038(14) 0.0176(15) 0.0024(13)
C(6) 0.0167(17) 0.0185(16) 0.0259(15) -0.0011(13) 0.0103(14) -0.0010(12)
C(7) 0.0197(16) 0.0154(15) 0.0145(13) 0.0031(12) 0.0064(12) 0.0056(11)
C(8) 0.0250(18) 0.0219(16) 0.0164(14) 0.0034(13) 0.0078(13) 0.0021(12)
C(9) 0.0186(17) 0.0267(17) 0.0258(15) 0.0002(13) 0.0129(14) 0.0073(13)
C(10) 0.0290(19) 0.0238(17) 0.0195(14) 0.0056(14) 0.0160(14) 0.0073(12)
C(11) 0.0255(18) 0.0248(17) 0.0132(13) 0.0029(14) 0.0092(13) 0.0022(12)
C(12) 0.0236(17) 0.0223(16) 0.0141(13) 0.0030(14) 0.0083(13) 0.0062(12)
C(13) 0.027(2) 0.0289(19) 0.0323(17) -0.0052(15) 0.0160(16) -0.0033(14)
C(14) 0.033(2) 0.040(2) 0.0292(17) 0.0056(16) 0.0215(16) 0.0024(15)
C(15) 0.0250(18) 0.0351(19) 0.0198(14) 0.0036(16) 0.0063(14) 0.0027(14)
C(16) 0.0241(18) 0.0119(14) 0.0254(15) 0.0016(12) 0.0158(14) -0.0014(11)
C(17) 0.0206(18) 0.0162(16) 0.0308(16) -0.0006(13) 0.0127(15) 0.0002(13)
C(18) 0.025(2) 0.0286(18) 0.0324(17) -0.0023(15) 0.0180(16) 0.0013(14)
C(19) 0.029(2) 0.0291(19) 0.0260(16) 0.0005(15) 0.0171(16) -0.0009(14)
C(20) 0.0241(19) 0.0275(18) 0.0247(16) -0.0024(14) 0.0088(15) -0.0064(13)
C(21) 0.0224(18) 0.0158(16) 0.0293(16) -0.0029(13) 0.0144(15) -0.0049(12)
C(22) 0.024(2) 0.038(2) 0.042(2) 0.0046(16) 0.0185(16) 0.0046(16)
C(23) 0.038(2) 0.101(3) 0.0286(19) 0.001(2) 0.0191(19) -0.002(2)
C(24) 0.0258(19) 0.0324(19) 0.0347(18) -0.0085(15) 0.0164(16) -0.0121(15)
C(25) 0.0243(18) 0.0161(15) 0.0198(14) 0.0020(13) 0.0129(13) 0.0035(11)
C(26) 0.0225(17) 0.0203(16) 0.0259(15) 0.0025(14) 0.0120(14) -0.0003(13)
C(27) 0.030(2) 0.035(2) 0.0344(18) -0.0031(16) 0.0204(17) 0.0014(15)
C(28) 0.043(2) 0.046(2) 0.0300(18) -0.0065(18) 0.0246(18) 0.0052(16)
C(29) 0.042(2) 0.039(2) 0.0181(15) -0.0008(18) 0.0138(16) 0.0017(14)
C(30) 0.0315(19) 0.0187(16) 0.0203(14) -0.0016(14) 0.0143(14) 0.0000(12)
C(31) 0.0203(18) 0.035(2) 0.0310(17) 0.0035(15) 0.0126(14) 0.0059(14)
C(32) 0.033(2) 0.085(3) 0.039(2) 0.004(2) 0.0132(18) 0.013(2)
C(33) 0.033(2) 0.0290(18) 0.0140(14) -0.0044(15) 0.0086(14) -0.0015(13)
C(34) 0.044(2) 0.047(2) 0.0348(19) 0.0051(19) 0.0153(18) 0.0103(17)
C(35) 0.0145(16) 0.0202(16) 0.0229(15) 0.0047(13) 0.0086(13) 0.0032(12)
C(36) 0.0233(18) 0.0208(16) 0.0269(16) 0.0017(14) 0.0110(14) 0.0022(13)
C(37) 0.033(2) 0.034(2) 0.0271(17) 0.0084(16) 0.0177(16) 0.0077(14)
C(38) 0.027(2) 0.031(2) 0.042(2) 0.0031(16) 0.0202(17) 0.0131(15)
C(39) 0.0227(19) 0.0232(18) 0.0391(18) -0.0027(14) 0.0124(16) 0.0024(14)
C(40) 0.0237(19) 0.0244(18) 0.0254(16) -0.0005(14) 0.0097(14) 0.0004(13)
C(41) 0.0230(18) 0.0174(16) 0.0213(15) -0.0002(13) 0.0104(14) 0.0029(12)
C(42) 0.028(2) 0.0234(17) 0.0243(16) -0.0005(14) 0.0105(15) 0.0000(13)
C(43) 0.042(2) 0.0301(19) 0.0239(17) -0.0039(17) 0.0098(17) -0.0028(14)
C(44) 0.058(2) 0.033(2) 0.0254(17) 0.0010(19) 0.0203(19) -0.0082(15)
C(45) 0.047(2) 0.037(2) 0.0360(19) 0.0121(18) 0.0249(19) -0.0034(16)
C(46) 0.028(2) 0.0270(18) 0.0303(17) 0.0024(15) 0.0144(16) -0.0012(14)
C(47) 0.0170(17) 0.0213(16) 0.0197(14) -0.0009(13) 0.0082(13) -0.0017(12)
C(48) 0.0238(19) 0.0215(17) 0.0311(17) 0.0013(14) 0.0097(15) 0.0049(13)
C(49) 0.027(2) 0.031(2) 0.0359(18) 0.0062(16) 0.0067(16) 0.0077(15)
C(50) 0.020(2) 0.040(2) 0.0358(19) -0.0031(16) 0.0044(16) 0.0015(16)
C(51) 0.028(2) 0.0261(18) 0.0335(18) -0.0078(15) 0.0084(16) -0.0026(14)
C(52) 0.0238(18) 0.0188(16) 0.0234(15) -0.0004(14) 0.0080(14) 0.0021(12)
C(53) 0.034(2) 0.0236(18) 0.0364(18) -0.0015(15) 0.0211(17) 0.0021(14)
C(54) 0.045(2) 0.041(2) 0.039(2) 0.0006(19) 0.0170(19) -0.0001(17)
B(1) 0.036(2) 0.033(2) 0.026(2) -0.0049(19) 0.0076(19) 0.0073(17)

loop_
_atom_type_symbol
_atom_type_description
_atom_type_scat_dispersion_real
_atom_type_scat_dispersion_imag
_atom_type_scat_source
C C 0.003 0.002
;
International Tables for Crystallography
(1992, Vol. C, Tables 4.2.6.8 and 6.1.1.4)
;
H H 0.000 0.000
;
International Tables for Crystallography
(1992, Vol. C, Table 6.1.1.4)
;
Ge Ge 0.155 1.800
;
International Tables for Crystallography
(1992, Vol. C, Tables 4.2.6.8 and 6.1.1.4)
;
S S 0.125 0.123
;
International Tables for Crystallography
(1992, Vol. C, Tables 4.2.6.8 and 6.1.1.4)
;
P P 0.102 0.094
;
International Tables for Crystallography
(1992, Vol. C, Tables 4.2.6.8 and 6.1.1.4)
;
Ru Ru -1.259 0.836
;
International Tables for Crystallography
(1992, Vol. C, Tables 4.2.6.8 and 6.1.1.4)
;
F F 0.017 0.010
;
International Tables for Crystallography
(1992, Vol. C, Tables 4.2.6.8 and 6.1.1.4)
;
B B 0.001 0.001
;
International Tables for Crystallography
(1992, Vol. C, Tables 4.2.6.8 and 6.1.1.4)
;
Cl Cl 0.148 0.159
;
International Tables for Crystallography
(1992, Vol. C, Tables 4.2.6.8 and 6.1.1.4)
;

loop_
_geom_angle_atom_site_label_1
_geom_angle_atom_site_label_2
_geom_angle_atom_site_label_3
_geom_angle
S(1) Ru(1) S(2) 81.95(2)
S(1) Ru(1) P(1) 99.32(3)
S(1) Ru(1) C(7) 88.39(9)
S(1) Ru(1) C(8) 120.75(9)
S(1) Ru(1) C(9) 154.29(7)
S(1) Ru(1) C(10) 140.39(7)
S(1) Ru(1) C(11) 104.70(8)
S(1) Ru(1) C(12) 81.75(9)
S(2) Ru(1) P(1) 87.08(2)
S(2) Ru(1) C(7) 98.96(7)
S(2) Ru(1) C(8) 86.46(7)
S(2) Ru(1) C(9) 102.83(7)
S(2) Ru(1) C(10) 136.66(7)
S(2) Ru(1) C(11) 162.88(7)
S(2) Ru(1) C(12) 133.17(8)
P(1) Ru(1) C(7) 170.84(9)
P(1) Ru(1) C(8) 137.93(8)
P(1) Ru(1) C(9) 106.10(8)
P(1) Ru(1) C(10) 92.46(7)
P(1) Ru(1) C(11) 106.98(8)
P(1) Ru(1) C(12) 138.87(7)
C(7) Ru(1) C(8) 36.75(10)
C(7) Ru(1) C(9) 65.95(11)
C(7) Ru(1) C(10) 78.41(11)
C(7) Ru(1) C(11) 65.95(10)
C(7) Ru(1) C(12) 37.10(9)
C(8) Ru(1) C(9) 36.24(12)
C(8) Ru(1) C(10) 65.53(11)
C(8) Ru(1) C(11) 76.57(10)
C(8) Ru(1) C(12) 65.49(9)
C(9) Ru(1) C(10) 36.22(10)
C(9) Ru(1) C(11) 64.40(10)
C(9) Ru(1) C(12) 76.68(10)
C(10) Ru(1) C(11) 35.91(10)
C(10) Ru(1) C(12) 65.21(11)
C(11) Ru(1) C(12) 35.98(12)
S(1) Ge(1) S(2) 88.71(2)
S(1) Ge(1) C(1) 102.99(7)
S(1) Ge(1) C(25) 108.37(7)
S(2) Ge(1) C(1) 113.97(9)
S(2) Ge(1) C(25) 119.09(8)
C(1) Ge(1) C(25) 117.67(12)
Ru(1) S(1) Ge(1) 83.59(2)
Ru(1) S(1) C(53) 121.63(11)
Ge(1) S(1) C(53) 97.75(9)
Ru(1) S(2) Ge(1) 86.15(2)
Ru(1) P(1) C(35) 119.57(11)
Ru(1) P(1) C(41) 112.90(8)
Ru(1) P(1) C(47) 116.46(9)
C(35) P(1) C(41) 101.19(14)
C(35) P(1) C(47) 99.72(13)
C(41) P(1) C(47) 104.73(15)
Ge(1) C(1) C(2) 120.5(2)
Ge(1) C(1) C(6) 121.3(2)
C(2) C(1) C(6) 118.2(2)
C(1) C(2) C(3) 120.4(3)
C(1) C(2) C(7) 122.9(2)
C(3) C(2) C(7) 116.3(2)
C(2) C(3) C(4) 120.4(3)
C(3) C(4) C(5) 119.7(2)
C(4) C(5) C(6) 121.4(3)
C(1) C(6) C(5) 119.5(2)
C(1) C(6) C(16) 122.0(2)
C(5) C(6) C(16) 118.2(2)
Ru(1) C(7) C(2) 130.0(2)
Ru(1) C(7) C(8) 73.40(15)
Ru(1) C(7) C(12) 73.20(15)
C(2) C(7) C(8) 118.5(2)
C(2) C(7) C(12) 122.0(2)
C(8) C(7) C(12) 119.2(3)
Ru(1) C(8) C(7) 69.85(16)
Ru(1) C(8) C(9) 71.55(17)
Ru(1) C(8) C(13) 132.7(2)
C(7) C(8) C(9) 119.5(2)
C(7) C(8) C(13) 122.8(3)
C(9) C(8) C(13) 117.7(2)
Ru(1) C(9) C(8) 72.21(19)
Ru(1) C(9) C(10) 72.20(19)
C(8) C(9) C(10) 121.4(2)
Ru(1) C(10) C(9) 71.6(2)
Ru(1) C(10) C(11) 72.2(2)
Ru(1) C(10) C(14) 133.5(2)
C(9) C(10) C(11) 118.7(3)
C(9) C(10) C(14) 119.3(2)
C(11) C(10) C(14) 121.6(2)
Ru(1) C(11) C(10) 71.92(16)
Ru(1) C(11) C(12) 71.92(15)
C(10) C(11) C(12) 121.5(2)
Ru(1) C(12) C(7) 69.69(13)
Ru(1) C(12) C(11) 72.10(14)
Ru(1) C(12) C(15) 132.1(2)
C(7) C(12) C(11) 119.5(2)
C(7) C(12) C(15) 121.1(2)
C(11) C(12) C(15) 119.3(2)
C(6) C(16) C(17) 121.8(2)
C(6) C(16) C(21) 118.8(3)
C(17) C(16) C(21) 119.2(2)
C(16) C(17) C(18) 118.4(2)
C(16) C(17) C(22) 123.8(2)
C(18) C(17) C(22) 117.8(3)
C(17) C(18) C(19) 122.9(3)
C(18) C(19) C(20) 117.6(3)
C(18) C(19) C(23) 121.3(3)
C(20) C(19) C(23) 121.0(2)
C(19) C(20) C(21) 121.9(2)
C(16) C(21) C(20) 119.7(3)
C(16) C(21) C(24) 122.2(2)
C(20) C(21) C(24) 118.0(2)
Ge(1) C(25) C(26) 120.22(19)
Ge(1) C(25) C(30) 119.9(2)
C(26) C(25) C(30) 119.7(3)
C(25) C(26) C(27) 118.9(2)
C(25) C(26) C(31) 121.9(3)
C(27) C(26) C(31) 119.2(2)
C(26) C(27) C(28) 121.2(3)
C(27) C(28) C(29) 120.3(3)
C(28) C(29) C(30) 121.5(2)
C(25) C(30) C(29) 118.5(2)
C(25) C(30) C(33) 124.8(3)
C(29) C(30) C(33) 116.7(2)
C(26) C(31) C(32) 114.9(3)
C(30) C(33) C(34) 112.4(2)
P(1) C(35) C(36) 119.3(2)
P(1) C(35) C(40) 122.0(2)
C(36) C(35) C(40) 118.6(2)
C(35) C(36) C(37) 120.2(2)
C(36) C(37) C(38) 120.8(2)
C(37) C(38) C(39) 119.2(3)
C(38) C(39) C(40) 120.0(2)
C(35) C(40) C(39) 121.1(2)
P(1) C(41) C(42) 117.4(2)
P(1) C(41) C(46) 123.92(19)
C(42) C(41) C(46) 118.6(2)
C(41) C(42) C(43) 121.0(3)
C(42) C(43) C(44) 119.7(2)
C(43) C(44) C(45) 120.2(3)
C(44) C(45) C(46) 120.7(3)
C(41) C(46) C(45) 119.9(2)
P(1) C(47) C(48) 120.0(2)
P(1) C(47) C(52) 121.9(2)
C(48) C(47) C(52) 118.1(2)
C(47) C(48) C(49) 121.2(2)
C(48) C(49) C(50) 120.1(2)
C(49) C(50) C(51) 119.6(3)
C(50) C(51) C(52) 120.1(3)
C(47) C(52) C(51) 121.0(2)
Cl(1) C(54) Cl(2) 111.3(2)
F(1) B(1) F(2) 107.4(3)
F(1) B(1) F(3) 108.9(2)
F(1) B(1) F(4) 110.4(3)
F(2) B(1) F(3) 110.5(3)
F(2) B(1) F(4) 109.9(2)
F(3) B(1) F(4) 109.7(3)
C(2) C(3) H(1) 119.5
C(4) C(3) H(1) 120.1
C(3) C(4) H(2) 120.1
C(5) C(4) H(2) 120.1
C(4) C(5) H(3) 119.8
C(6) C(5) H(3) 118.8
Ru(1) C(9) H(4) 128.9
C(8) C(9) H(4) 119.5
C(10) C(9) H(4) 119.2
Ru(1) C(11) H(5) 129.7
C(10) C(11) H(5) 119.3
C(12) C(11) H(5) 119.2
C(8) C(13) H(6) 109.5
C(8) C(13) H(7) 109.4
C(8) C(13) H(8) 109.5
H(6) C(13) H(7) 109.5
H(6) C(13) H(8) 109.5
H(7) C(13) H(8) 109.5
C(10) C(14) H(9) 109.3
C(10) C(14) H(10) 109.2
C(10) C(14) H(11) 110.0
H(9) C(14) H(10) 109.5
H(9) C(14) H(11) 109.5
H(10) C(14) H(11) 109.5
C(12) C(15) H(12) 109.2
C(12) C(15) H(13) 109.6
C(12) C(15) H(14) 109.6
H(12) C(15) H(13) 109.5
H(12) C(15) H(14) 109.5
H(13) C(15) H(14) 109.5
C(17) C(18) H(15) 118.6
C(19) C(18) H(15) 118.5
C(19) C(20) H(16) 119.0
C(21) C(20) H(16) 119.1
C(17) C(22) H(17) 109.4
C(17) C(22) H(18) 110.0
C(17) C(22) H(19) 109.0
H(17) C(22) H(18) 109.5
H(17) C(22) H(19) 109.5
H(18) C(22) H(19) 109.5
C(19) C(23) H(20) 109.4
C(19) C(23) H(21) 109.8
C(19) C(23) H(22) 109.2
H(20) C(23) H(21) 109.5
H(20) C(23) H(22) 109.5
H(21) C(23) H(22) 109.5
C(21) C(24) H(23) 109.7
C(21) C(24) H(24) 109.3
C(21) C(24) H(25) 109.4
H(23) C(24) H(24) 109.5
H(23) C(24) H(25) 109.5
H(24) C(24) H(25) 109.5
C(26) C(27) H(26) 118.9
C(28) C(27) H(26) 120.0
C(27) C(28) H(27) 119.9
C(29) C(28) H(27) 119.8
C(28) C(29) H(28) 119.6
C(30) C(29) H(28) 118.9
C(26) C(31) H(29) 107.9
C(26) C(31) H(30) 108.3
C(32) C(31) H(29) 108.2
C(32) C(31) H(30) 108.0
H(29) C(31) H(30) 109.5
C(31) C(32) H(31) 110.0
C(31) C(32) H(32) 109.1
C(31) C(32) H(33) 109.4
H(31) C(32) H(32) 109.5
H(31) C(32) H(33) 109.5
H(32) C(32) H(33) 109.5
C(30) C(33) H(34) 108.5
C(30) C(33) H(35) 109.0
C(34) C(33) H(34) 108.9
C(34) C(33) H(35) 108.5
H(34) C(33) H(35) 109.5
C(33) C(34) H(36) 110.0
C(33) C(34) H(37) 109.7
C(33) C(34) H(38) 108.7
H(36) C(34) H(37) 109.5
H(36) C(34) H(38) 109.5
H(37) C(34) H(38) 109.5
C(35) C(36) H(39) 119.6
C(37) C(36) H(39) 120.2
C(36) C(37) H(40) 119.7
C(38) C(37) H(40) 119.5
C(37) C(38) H(41) 120.7
C(39) C(38) H(41) 120.2
C(38) C(39) H(42) 120.2
C(40) C(39) H(42) 119.9
C(35) C(40) H(43) 119.1
C(39) C(40) H(43) 119.7
C(41) C(42) H(44) 119.0
C(43) C(42) H(44) 120.0
C(42) C(43) H(45) 120.2
C(44) C(43) H(45) 120.1
C(43) C(44) H(46) 120.0
C(45) C(44) H(46) 119.8
C(44) C(45) H(47) 119.5
C(46) C(45) H(47) 119.9
C(41) C(46) H(48) 119.5
C(45) C(46) H(48) 120.6
C(47) C(48) H(49) 118.9
C(49) C(48) H(49) 119.9
C(48) C(49) H(50) 119.8
C(50) C(49) H(50) 120.1
C(49) C(50) H(51) 120.1
C(51) C(50) H(51) 120.3
C(50) C(51) H(52) 119.7
C(52) C(51) H(52) 120.1
C(47) C(52) H(53) 119.1
C(51) C(52) H(53) 119.9
S(1) C(53) H(54) 109.2
S(1) C(53) H(55) 109.4
S(1) C(53) H(56) 109.8
H(54) C(53) H(55) 109.5
H(54) C(53) H(56) 109.5
H(55) C(53) H(56) 109.5
Cl(1) C(54) H(57) 108.7
Cl(1) C(54) H(58) 109.2
Cl(2) C(54) H(57) 108.7
Cl(2) C(54) H(58) 109.4
H(57) C(54) H(58) 109.5

loop_
_geom_bond_atom_site_label_1
_geom_bond_atom_site_label_2
_geom_bond_distance
Ru(1) S(1) 2.4098(9)
Ru(1) S(2) 2.4057(6)
Ru(1) P(1) 2.3708(8)
Ru(1) C(7) 2.230(2)
Ru(1) C(8) 2.277(2)
Ru(1) C(9) 2.268(3)
Ru(1) C(10) 2.276(3)
Ru(1) C(11) 2.279(2)
Ru(1) C(12) 2.277(2)
Ge(1) S(1) 2.3148(7)
Ge(1) S(2) 2.2004(8)
Ge(1) C(1) 1.979(2)
Ge(1) C(25) 1.968(3)
Cl(1) C(54) 1.751(4)
Cl(2) C(54) 1.769(3)
S(1) C(53) 1.811(3)
P(1) C(35) 1.835(3)
P(1) C(41) 1.839(3)
P(1) C(47) 1.829(2)
F(1) B(1) 1.377(5)
F(2) B(1) 1.379(3)
F(3) B(1) 1.376(4)
F(4) B(1) 1.374(5)
C(1) C(2) 1.418(4)
C(1) C(6) 1.415(4)
C(2) C(3) 1.387(3)
C(2) C(7) 1.504(4)
C(3) C(4) 1.388(4)
C(4) C(5) 1.378(4)
C(5) C(6) 1.389(3)
C(6) C(16) 1.501(4)
C(7) C(8) 1.422(4)
C(7) C(12) 1.435(3)
C(8) C(9) 1.413(5)
C(8) C(13) 1.494(3)
C(9) C(10) 1.412(3)
C(10) C(11) 1.404(4)
C(10) C(14) 1.505(5)
C(11) C(12) 1.407(4)
C(12) C(15) 1.497(4)
C(16) C(17) 1.406(5)
C(16) C(21) 1.401(3)
C(17) C(18) 1.394(4)
C(17) C(22) 1.503(3)
C(18) C(19) 1.375(3)
C(19) C(20) 1.384(5)
C(19) C(23) 1.498(4)
C(20) C(21) 1.386(4)
C(21) C(24) 1.512(5)
C(25) C(26) 1.414(4)
C(25) C(30) 1.410(3)
C(26) C(27) 1.397(5)
C(26) C(31) 1.513(3)
C(27) C(28) 1.369(4)
C(28) C(29) 1.363(5)
C(29) C(30) 1.404(5)
C(30) C(33) 1.508(4)
C(31) C(32) 1.520(5)
C(33) C(34) 1.523(4)
C(35) C(36) 1.392(4)
C(35) C(40) 1.388(3)
C(36) C(37) 1.388(4)
C(37) C(38) 1.386(4)
C(38) C(39) 1.388(4)
C(39) C(40) 1.388(4)
C(41) C(42) 1.386(3)
C(41) C(46) 1.391(5)
C(42) C(43) 1.386(4)
C(43) C(44) 1.374(5)
C(44) C(45) 1.364(4)
C(45) C(46) 1.392(4)
C(47) C(48) 1.395(4)
C(47) C(52) 1.388(4)
C(48) C(49) 1.379(4)
C(49) C(50) 1.385(4)
C(50) C(51) 1.381(4)
C(51) C(52) 1.388(4)
C(3) H(1) 0.970
C(4) H(2) 0.970
C(5) H(3) 0.970
C(9) H(4) 0.970
C(11) H(5) 0.970
C(13) H(6) 0.970
C(13) H(7) 0.970
C(13) H(8) 0.970
C(14) H(9) 0.970
C(14) H(10) 0.970
C(14) H(11) 0.970
C(15) H(12) 0.970
C(15) H(13) 0.970
C(15) H(14) 0.970
C(18) H(15) 0.970
C(20) H(16) 0.970
C(22) H(17) 0.970
C(22) H(18) 0.970
C(22) H(19) 0.970
C(23) H(20) 0.970
C(23) H(21) 0.970
C(23) H(22) 0.970
C(24) H(23) 0.970
C(24) H(24) 0.970
C(24) H(25) 0.970
C(27) H(26) 0.970
C(28) H(27) 0.970
C(29) H(28) 0.970
C(31) H(29) 0.970
C(31) H(30) 0.970
C(32) H(31) 0.970
C(32) H(32) 0.970
C(32) H(33) 0.970
C(33) H(34) 0.970
C(33) H(35) 0.970
C(34) H(36) 0.970
C(34) H(37) 0.970
C(34) H(38) 0.970
C(36) H(39) 0.970
C(37) H(40) 0.970
C(38) H(41) 0.970
C(39) H(42) 0.970
C(40) H(43) 0.970
C(42) H(44) 0.970
C(43) H(45) 0.970
C(44) H(46) 0.970
C(45) H(47) 0.970
C(46) H(48) 0.970
C(48) H(49) 0.970
C(49) H(50) 0.970
C(50) H(51) 0.970
C(51) H(52) 0.970
C(52) H(53) 0.970
C(53) H(54) 0.970
C(53) H(55) 0.970
C(53) H(56) 0.970
C(54) H(57) 0.970
C(54) H(58) 0.970

loop_
_geom_contact_atom_site_label_1
_geom_contact_atom_site_label_2
_geom_contact_distance
_geom_contact_site_symmetry_2
Cl(1) F(4) 3.367(2) .
F(1) C(11) 3.253(3) 45404
F(1) C(38) 3.330(4) 54502
F(1) C(43) 3.378(3) 45404
F(2) C(9) 3.406(3) .
F(2) C(28) 3.265(4) 45504
F(2) C(51) 3.528(3) .
F(2) C(52) 3.561(3) .
F(2) C(54) 3.517(4) .
F(3) C(11) 3.415(4) 45404
F(3) C(14) 3.312(3) 45404
F(3) C(51) 3.292(4) .
F(4) Cl(1) 3.367(2) .
F(4) C(43) 3.399(3) 45404
F(4) C(54) 3.153(3) .
F(4) C(54) 3.216(4) 55603
C(4) C(4) 3.412(4) 65603
C(9) F(2) 3.406(3) .
C(11) F(1) 3.253(3) 55504
C(11) F(3) 3.415(4) 55504
C(14) F(3) 3.312(3) 55504
C(14) C(18) 3.496(5) 45504
C(18) C(14) 3.496(5) 55404
C(20) C(48) 3.597(4) 54502
C(24) C(37) 3.591(5) 54502
C(24) C(38) 3.458(5) 54502
C(24) C(39) 3.525(4) 54502
C(28) F(2) 3.265(4) 55404
C(37) C(24) 3.591(5) 55502
C(38) F(1) 3.330(4) 55502
C(38) C(24) 3.458(5) 55502
C(39) C(24) 3.525(4) 55502
C(43) F(1) 3.378(3) 55504
C(43) F(4) 3.399(3) 55504
C(48) C(20) 3.597(4) 55502
C(51) F(2) 3.528(3) .
C(51) F(3) 3.292(4) .
C(52) F(2) 3.561(3) .
C(54) F(2) 3.517(4) .
C(54) F(4) 3.153(3) .
C(54) F(4) 3.216(4) 55603
Cl(1) H(8) 3.270 .
Cl(1) H(18) 3.432 65603
Cl(1) H(19) 3.197 65603
Cl(1) H(38) 2.945 54502
Cl(1) H(40) 2.940 54502
Cl(2) H(3) 3.344 65603
Cl(2) H(8) 2.939 .
Cl(2) H(19) 2.973 65603
Cl(2) H(26) 3.528 45504
Cl(2) H(27) 3.193 45504
Cl(2) H(46) 3.086 54602
Cl(2) H(51) 2.913 55504
S(1) H(42) 2.971 66603
S(2) H(12) 3.550 45404
S(2) H(14) 3.165 45404
F(1) H(5) 2.313 45404
F(1) H(7) 2.949 .
F(1) H(12) 2.906 45404
F(1) H(41) 2.404 54502
F(1) H(44) 3.359 45404
F(1) H(45) 2.855 45404
F(1) H(52) 3.033 .
F(1) H(53) 3.540 .
F(2) H(4) 2.452 .
F(2) H(7) 3.332 .
F(2) H(27) 2.434 45504
F(2) H(28) 3.237 45504
F(2) H(52) 2.905 .
F(2) H(53) 2.973 .
F(2) H(57) 2.692 .
F(3) H(5) 2.749 45404
F(3) H(9) 2.649 45404
F(3) H(11) 3.295 45404
F(3) H(17) 2.772 45501
F(3) H(33) 2.885 45501
F(3) H(52) 2.336 .
F(4) H(17) 3.552 45501
F(4) H(19) 3.524 45501
F(4) H(45) 2.904 45404
F(4) H(46) 3.567 45404
F(4) H(57) 2.342 .
F(4) H(57) 3.599 55603
F(4) H(58) 2.309 55603
C(1) H(36) 3.348 55504
C(2) H(36) 3.381 55504
C(3) H(2) 3.552 65603
C(3) H(36) 3.392 55504
C(3) H(37) 3.471 55504
C(4) H(2) 3.311 65603
C(4) H(36) 3.401 55504
C(4) H(37) 3.463 55504
C(4) H(40) 3.266 55504
C(5) H(2) 3.578 65603
C(5) H(36) 3.454 55504
C(6) H(36) 3.445 55504
C(11) H(52) 3.088 55504
C(12) H(52) 3.525 55504
C(13) H(2) 3.573 65603
C(13) H(41) 3.244 54502
C(14) H(15) 2.662 45504
C(14) H(17) 3.508 45504
C(14) H(20) 3.444 45504
C(15) H(36) 3.472 55504
C(15) H(37) 3.544 55504
C(15) H(42) 3.333 66603
C(16) H(50) 3.122 54502
C(17) H(50) 3.179 54502
C(18) H(9) 3.381 55404
C(18) H(10) 3.226 55404
C(18) H(11) 3.302 55404
C(18) H(47) 3.555 55404
C(18) H(50) 3.320 54502
C(19) H(50) 3.423 54502
C(20) H(31) 3.405 45404
C(20) H(48) 3.562 54502
C(20) H(49) 2.897 54502
C(20) H(50) 3.294 54502
C(21) H(49) 2.948 54502
C(21) H(50) 3.133 54502
C(22) H(58) 3.567 65603
C(23) H(10) 3.322 55404
C(23) H(31) 3.256 45404
C(23) H(47) 3.335 54502
C(23) H(48) 3.225 55404
C(24) H(49) 2.909 54502
C(27) H(11) 2.939 55404
C(27) H(46) 3.342 66603
C(28) H(11) 3.104 55404
C(28) H(57) 3.394 55404
C(31) H(34) 3.355 55504
C(31) H(36) 3.171 55504
C(32) H(22) 3.062 55504
C(32) H(28) 3.409 55504
C(32) H(34) 2.995 55504
C(33) H(13) 3.556 45404
C(33) H(31) 3.158 45404
C(34) H(13) 3.238 45404
C(34) H(14) 3.589 45404
C(34) H(18) 3.297 45404
C(34) H(29) 3.294 45404
C(35) H(23) 3.064 55502
C(36) H(23) 3.188 55502
C(36) H(25) 3.542 55502
C(37) H(2) 3.224 45404
C(37) H(23) 3.140 55502
C(37) H(25) 3.207 55502
C(38) H(7) 3.348 55502
C(38) H(23) 2.961 55502
C(38) H(24) 3.510 55502
C(38) H(25) 3.361 55502
C(38) H(44) 3.341 66603
C(38) H(45) 3.075 66603
C(39) H(12) 3.467 66603
C(39) H(23) 2.773 55502
C(39) H(24) 3.571 55502
C(39) H(44) 2.912 66603
C(39) H(45) 3.583 66603
C(39) H(55) 3.398 66603
C(40) H(23) 2.826 55502
C(40) H(55) 3.105 66603
C(42) H(42) 3.343 66603
C(42) H(55) 3.366 66603
C(42) H(56) 3.543 66603
C(43) H(41) 3.550 66603
C(43) H(55) 3.400 66603
C(43) H(56) 3.056 66603
C(44) H(56) 3.344 66603
C(44) H(58) 3.503 55602
C(45) H(15) 3.126 45504
C(45) H(21) 3.564 45504
C(45) H(22) 3.309 55502
C(45) H(32) 3.557 66603
C(46) H(15) 3.240 45504
C(46) H(16) 3.473 55502
C(46) H(21) 3.088 45504
C(48) H(21) 3.552 45504
C(48) H(23) 3.320 55502
C(49) H(1) 3.344 45404
C(49) H(21) 3.496 45504
C(50) H(1) 3.559 45404
C(50) H(20) 3.570 45504
C(51) H(5) 3.526 45404
C(51) H(14) 3.243 45404
C(51) H(20) 3.178 45504
C(52) H(14) 3.156 45404
C(52) H(20) 3.227 45504
C(53) H(42) 3.428 66603
C(53) H(43) 3.042 66603
C(53) H(45) 3.486 66603
C(54) H(8) 3.515 .
C(54) H(19) 3.025 65603
C(54) H(27) 3.277 45504
C(54) H(46) 3.344 54602
B(1) H(5) 3.066 45404
B(1) H(9) 3.564 45404
B(1) H(27) 3.547 45504
B(1) H(41) 3.592 54502
B(1) H(45) 3.369 45404
B(1) H(52) 2.894 .
B(1) H(57) 3.009 .
H(1) C(49) 3.344 55504
H(1) C(50) 3.559 55504
H(1) H(3) 3.441 65603
H(1) H(39) 3.230 55504
H(1) H(50) 3.522 55504
H(2) C(3) 3.552 65603
H(2) C(4) 3.311 65603
H(2) C(5) 3.578 65603
H(2) C(13) 3.573 65603
H(2) C(37) 3.224 55504
H(2) H(2) 3.489 65603
H(2) H(6) 3.099 65603
H(2) H(8) 3.132 65603
H(2) H(25) 3.087 65603
H(2) H(37) 3.563 55504
H(2) H(39) 3.452 55504
H(2) H(40) 2.595 55504
H(3) Cl(2) 3.344 65603
H(3) H(1) 3.441 65603
H(3) H(8) 3.410 65603
H(3) H(50) 3.058 54502
H(4) F(2) 2.452 .
H(4) H(27) 3.157 45504
H(5) F(1) 2.313 55504
H(5) F(3) 2.749 55504
H(5) C(51) 3.526 55504
H(5) B(1) 3.066 55504
H(5) H(42) 3.548 66603
H(5) H(52) 2.845 55504
H(6) H(2) 3.099 65603
H(6) H(40) 3.502 54502
H(6) H(41) 3.329 54502
H(7) F(1) 2.949 .
H(7) F(2) 3.332 .
H(7) C(38) 3.348 54502
H(7) H(12) 3.435 45404
H(7) H(41) 2.668 54502
H(8) Cl(1) 3.270 .
H(8) Cl(2) 2.939 .
H(8) C(54) 3.515 .
H(8) H(2) 3.132 65603
H(8) H(3) 3.410 65603
H(8) H(40) 3.248 54502
H(8) H(41) 3.237 54502
H(9) F(3) 2.649 55504
H(9) C(18) 3.381 45504
H(9) B(1) 3.564 55504
H(9) H(15) 2.469 45504
H(9) H(17) 2.998 45504
H(10) C(18) 3.226 45504
H(10) C(23) 3.322 45504
H(10) H(15) 2.416 45504
H(10) H(20) 2.627 45504
H(10) H(21) 3.380 45504
H(11) F(3) 3.295 55504
H(11) C(18) 3.302 45504
H(11) C(27) 2.939 45504
H(11) C(28) 3.104 45504
H(11) H(15) 2.654 45504
H(11) H(17) 3.159 45504
H(11) H(20) 3.460 45504
H(11) H(26) 2.655 45504
H(11) H(27) 2.975 45504
H(12) S(2) 3.550 55504
H(12) F(1) 2.906 55504
H(12) C(39) 3.467 66603
H(12) H(7) 3.435 55504
H(12) H(41) 3.181 66603
H(12) H(42) 2.759 66603
H(12) H(52) 3.518 55504
H(12) H(53) 3.569 55504
H(13) C(33) 3.556 55504
H(13) C(34) 3.238 55504
H(13) H(35) 3.188 55504
H(13) H(36) 2.718 55504
H(13) H(37) 3.138 55504
H(13) H(42) 3.151 66603
H(14) S(2) 3.165 55504
H(14) C(34) 3.589 55504
H(14) C(51) 3.243 55504
H(14) C(52) 3.156 55504
H(14) H(35) 3.570 55504
H(14) H(36) 3.373 55504
H(14) H(37) 3.046 55504
H(14) H(39) 3.184 55504
H(14) H(52) 3.445 55504
H(14) H(53) 3.296 55504
H(15) C(14) 2.662 55404
H(15) C(45) 3.126 55404
H(15) C(46) 3.240 55404
H(15) H(9) 2.469 55404
H(15) H(10) 2.416 55404
H(15) H(11) 2.654 55404
H(15) H(47) 3.170 55404
H(15) H(48) 3.376 55404
H(16) C(46) 3.473 54502
H(16) H(31) 2.773 45404
H(16) H(48) 3.129 54502
H(16) H(49) 2.821 54502
H(17) F(3) 2.772 65501
H(17) F(4) 3.552 65501
H(17) C(14) 3.508 55404
H(17) H(9) 2.998 55404
H(17) H(11) 3.159 55404
H(18) Cl(1) 3.432 65603
H(18) C(34) 3.297 55504
H(18) H(36) 2.847 55504
H(18) H(38) 2.851 55504
H(19) Cl(1) 3.197 65603
H(19) Cl(2) 2.973 65603
H(19) F(4) 3.524 65501
H(19) C(54) 3.025 65603
H(19) H(46) 3.573 55404
H(19) H(58) 2.724 65603
H(20) C(14) 3.444 55404
H(20) C(50) 3.570 55404
H(20) C(51) 3.178 55404
H(20) C(52) 3.227 55404
H(20) H(10) 2.627 55404
H(20) H(11) 3.460 55404
H(20) H(31) 3.431 45404
H(20) H(48) 3.284 55404
H(20) H(52) 3.415 55404
H(20) H(53) 3.501 55404
H(21) C(45) 3.564 55404
H(21) C(46) 3.088 55404
H(21) C(48) 3.552 55404
H(21) C(49) 3.496 55404
H(21) H(10) 3.380 55404
H(21) H(21) 3.139 65503
H(21) H(47) 3.142 54502
H(21) H(47) 3.327 55404
H(21) H(48) 3.456 54502
H(21) H(48) 2.404 55404
H(22) C(32) 3.062 45404
H(22) C(45) 3.309 54502
H(22) H(31) 2.456 45404
H(22) H(32) 2.892 45404
H(22) H(33) 3.435 45404
H(22) H(47) 2.661 54502
H(22) H(48) 3.392 54502
H(23) C(35) 3.064 54502
H(23) C(36) 3.188 54502
H(23) C(37) 3.140 54502
H(23) C(38) 2.961 54502
H(23) C(39) 2.773 54502
H(23) C(40) 2.826 54502
H(23) C(48) 3.320 54502
H(23) H(41) 3.508 54502
H(23) H(42) 3.219 54502
H(23) H(43) 3.306 54502
H(23) H(49) 2.387 54502
H(24) C(38) 3.510 54502
H(24) C(39) 3.571 54502
H(25) C(36) 3.542 54502
H(25) C(37) 3.207 54502
H(25) C(38) 3.361 54502
H(25) H(2) 3.087 65603
H(25) H(40) 3.419 54502
H(25) H(49) 3.044 54502
H(26) Cl(2) 3.528 55404
H(26) H(11) 2.655 55404
H(26) H(46) 3.068 66603
H(26) H(51) 3.396 65501
H(27) Cl(2) 3.193 55404
H(27) F(2) 2.434 55404
H(27) C(54) 3.277 55404
H(27) B(1) 3.547 55404
H(27) H(4) 3.157 55404
H(27) H(11) 2.975 55404
H(27) H(57) 2.645 55404
H(28) F(2) 3.237 55404
H(28) C(32) 3.409 45404
H(28) H(31) 3.025 45404
H(28) H(33) 2.901 45404
H(29) C(34) 3.294 55504
H(29) H(34) 3.255 55504
H(29) H(36) 2.489 55504
H(29) H(38) 3.444 55504
H(30) H(34) 3.160 55504
H(30) H(36) 3.164 55504
H(31) C(20) 3.405 55504
H(31) C(23) 3.256 55504
H(31) C(33) 3.158 55504
H(31) H(16) 2.773 55504
H(31) H(20) 3.431 55504
H(31) H(22) 2.456 55504
H(31) H(28) 3.025 55504
H(31) H(34) 2.242 55504
H(31) H(36) 3.402 55504
H(32) C(45) 3.557 66603
H(32) H(22) 2.892 55504
H(32) H(46) 3.334 66603
H(32) H(47) 3.188 66603
H(32) H(51) 3.331 65501
H(33) F(3) 2.885 65501
H(33) H(22) 3.435 55504
H(33) H(28) 2.901 55504
H(33) H(34) 3.206 55504
H(33) H(36) 3.587 55504
H(34) C(31) 3.355 45404
H(34) C(32) 2.995 45404
H(34) H(29) 3.255 45404
H(34) H(30) 3.160 45404
H(34) H(31) 2.242 45404
H(34) H(33) 3.206 45404
H(35) H(13) 3.188 45404
H(35) H(14) 3.570 45404
H(36) C(1) 3.348 45404
H(36) C(2) 3.381 45404
H(36) C(3) 3.392 45404
H(36) C(4) 3.401 45404
H(36) C(5) 3.454 45404
H(36) C(6) 3.445 45404
H(36) C(15) 3.472 45404
H(36) C(31) 3.171 45404
H(36) H(13) 2.718 45404
H(36) H(14) 3.373 45404
H(36) H(18) 2.847 45404
H(36) H(29) 2.489 45404
H(36) H(30) 3.164 45404
H(36) H(31) 3.402 45404
H(36) H(33) 3.587 45404
H(37) C(3) 3.471 45404
H(37) C(4) 3.463 45404
H(37) C(15) 3.544 45404
H(37) H(2) 3.563 45404
H(37) H(13) 3.138 45404
H(37) H(14) 3.046 45404
H(38) Cl(1) 2.945 55502
H(38) H(18) 2.851 45404
H(38) H(29) 3.444 45404
H(39) H(1) 3.230 45404
H(39) H(2) 3.452 45404
H(39) H(14) 3.184 45404
H(40) Cl(1) 2.940 55502
H(40) C(4) 3.266 45404
H(40) H(2) 2.595 45404
H(40) H(6) 3.502 55502
H(40) H(8) 3.248 55502
H(40) H(25) 3.419 55502
H(41) F(1) 2.404 55502
H(41) C(13) 3.244 55502
H(41) C(43) 3.550 66603
H(41) B(1) 3.592 55502
H(41) H(6) 3.329 55502
H(41) H(7) 2.668 55502
H(41) H(8) 3.237 55502
H(41) H(12) 3.181 66603
H(41) H(23) 3.508 55502
H(41) H(44) 3.230 66603
H(41) H(45) 2.776 66603
H(42) S(1) 2.971 66603
H(42) C(15) 3.333 66603
H(42) C(42) 3.343 66603
H(42) C(53) 3.428 66603
H(42) H(5) 3.548 66603
H(42) H(12) 2.759 66603
H(42) H(13) 3.151 66603
H(42) H(23) 3.219 55502
H(42) H(44) 2.441 66603
H(42) H(55) 2.979 66603
H(43) C(53) 3.042 66603
H(43) H(23) 3.306 55502
H(43) H(55) 2.369 66603
H(43) H(56) 2.999 66603
H(44) F(1) 3.359 55504
H(44) C(38) 3.341 66603
H(44) C(39) 2.912 66603
H(44) H(41) 3.230 66603
H(44) H(42) 2.441 66603
H(44) H(55) 3.291 66603
H(45) F(1) 2.855 55504
H(45) F(4) 2.904 55504
H(45) C(38) 3.075 66603
H(45) C(39) 3.583 66603
H(45) C(53) 3.486 66603
H(45) B(1) 3.369 55504
H(45) H(41) 2.776 66603
H(45) H(54) 3.475 66603
H(45) H(55) 3.349 66603
H(45) H(56) 3.071 66603
H(46) Cl(2) 3.086 55602
H(46) F(4) 3.567 55504
H(46) C(27) 3.342 66603
H(46) C(54) 3.344 55602
H(46) H(19) 3.573 45504
H(46) H(26) 3.068 66603
H(46) H(32) 3.334 66603
H(46) H(56) 3.537 66603
H(46) H(58) 2.799 55602
H(47) C(18) 3.555 45504
H(47) C(23) 3.335 55502
H(47) H(15) 3.170 45504
H(47) H(21) 3.142 55502
H(47) H(21) 3.327 45504
H(47) H(22) 2.661 55502
H(47) H(32) 3.188 66603
H(47) H(50) 3.463 56603
H(47) H(51) 3.424 56603
H(48) C(20) 3.562 55502
H(48) C(23) 3.225 45504
H(48) H(15) 3.376 45504
H(48) H(16) 3.129 55502
H(48) H(20) 3.284 45504
H(48) H(21) 3.456 55502
H(48) H(21) 2.404 45504
H(48) H(22) 3.392 55502
H(49) C(20) 2.897 55502
H(49) C(21) 2.948 55502
H(49) C(24) 2.909 55502
H(49) H(16) 2.821 55502
H(49) H(23) 2.387 55502
H(49) H(25) 3.044 55502
H(50) C(16) 3.122 55502
H(50) C(17) 3.179 55502
H(50) C(18) 3.320 55502
H(50) C(19) 3.423 55502
H(50) C(20) 3.294 55502
H(50) C(21) 3.133 55502
H(50) H(1) 3.522 45404
H(50) H(3) 3.058 55502
H(50) H(47) 3.463 56603
H(51) Cl(2) 2.913 45404
H(51) H(26) 3.396 45501
H(51) H(32) 3.331 45501
H(51) H(47) 3.424 56603
H(52) F(1) 3.033 .
H(52) F(2) 2.905 .
H(52) F(3) 2.336 .
H(52) C(11) 3.088 45404
H(52) C(12) 3.525 45404
H(52) B(1) 2.894 .
H(52) H(5) 2.845 45404
H(52) H(12) 3.518 45404
H(52) H(14) 3.445 45404
H(52) H(20) 3.415 45504
H(53) F(1) 3.540 .
H(53) F(2) 2.973 .
H(53) H(12) 3.569 45404
H(53) H(14) 3.296 45404
H(53) H(20) 3.501 45504
H(54) H(45) 3.475 66603
H(55) C(39) 3.398 66603
H(55) C(40) 3.105 66603
H(55) C(42) 3.366 66603
H(55) C(43) 3.400 66603
H(55) H(42) 2.979 66603
H(55) H(43) 2.369 66603
H(55) H(44) 3.291 66603
H(55) H(45) 3.349 66603
H(56) C(42) 3.543 66603
H(56) C(43) 3.056 66603
H(56) C(44) 3.344 66603
H(56) H(43) 2.999 66603
H(56) H(45) 3.071 66603
H(56) H(46) 3.537 66603
H(57) F(2) 2.692 .
H(57) F(4) 2.342 .
H(57) F(4) 3.599 55603
H(57) C(28) 3.394 45504
H(57) B(1) 3.009 .
H(57) H(27) 2.645 45504
H(57) H(57) 3.481 55603
H(57) H(58) 3.149 55603
H(58) F(4) 2.309 55603
H(58) C(22) 3.567 65603
H(58) C(44) 3.503 54602
H(58) H(19) 2.724 65603
H(58) H(46) 2.799 54602
H(58) H(57) 3.149 55603
H(58) H(58) 3.569 55603

loop_
_geom_torsion_atom_site_label_1
_geom_torsion_atom_site_label_2
_geom_torsion_atom_site_label_3
_geom_torsion_atom_site_label_4
_geom_torsion
S(1) Ru(1) S(2) Ge(1) 32.43(2)
S(2) Ru(1) S(1) Ge(1) -30.78(2)
S(2) Ru(1) S(1) C(53) 64.39(12)
S(1) Ru(1) P(1) C(35) 20.37(9)
S(1) Ru(1) P(1) C(41) -98.44(12)
S(1) Ru(1) P(1) C(47) 140.33(12)
P(1) Ru(1) S(1) Ge(1) -116.46(2)
P(1) Ru(1) S(1) C(53) -21.29(12)
S(1) Ru(1) C(7) C(2) -39.6(2)
S(1) Ru(1) C(7) C(8) -153.18(17)
S(1) Ru(1) C(7) C(12) 78.41(19)
C(7) Ru(1) S(1) Ge(1) 68.50(6)
C(7) Ru(1) S(1) C(53) 163.67(13)
S(1) Ru(1) C(8) C(7) 31.65(19)
S(1) Ru(1) C(8) C(9) 164.11(11)
S(1) Ru(1) C(8) C(13) -84.8(3)
C(8) Ru(1) S(1) Ge(1) 50.20(7)
C(8) Ru(1) S(1) C(53) 145.36(14)
S(1) Ru(1) C(9) C(8) -32.8(2)
S(1) Ru(1) C(9) C(10) 99.8(2)
C(9) Ru(1) S(1) Ge(1) 72.10(16)
C(9) Ru(1) S(1) C(53) 167.27(19)
S(1) Ru(1) C(10) C(9) -137.90(14)
S(1) Ru(1) C(10) C(11) -8.2(2)
S(1) Ru(1) C(10) C(14) 108.8(2)
C(10) Ru(1) S(1) Ge(1) 138.07(11)
C(10) Ru(1) S(1) C(53) -126.76(16)
S(1) Ru(1) C(11) C(10) 174.61(15)
S(1) Ru(1) C(11) C(12) -52.13(17)
C(11) Ru(1) S(1) Ge(1) 133.11(7)
C(11) Ru(1) S(1) C(53) -131.72(14)
S(1) Ru(1) C(12) C(7) -98.32(19)
S(1) Ru(1) C(12) C(11) 129.51(17)
S(1) Ru(1) C(12) C(15) 15.8(2)
C(12) Ru(1) S(1) Ge(1) 105.17(7)
C(12) Ru(1) S(1) C(53) -159.66(14)
S(2) Ru(1) P(1) C(35) -60.97(9)
S(2) Ru(1) P(1) C(41) -179.78(12)
S(2) Ru(1) P(1) C(47) 58.99(13)
P(1) Ru(1) S(2) Ge(1) 132.27(3)
S(2) Ru(1) C(7) C(2) 41.9(2)
S(2) Ru(1) C(7) C(8) -71.59(18)
S(2) Ru(1) C(7) C(12) 160.00(18)
C(7) Ru(1) S(2) Ge(1) -54.65(8)
S(2) Ru(1) C(8) C(7) 110.11(17)
S(2) Ru(1) C(8) C(9) -117.43(13)
S(2) Ru(1) C(8) C(13) -6.4(3)
C(8) Ru(1) S(2) Ge(1) -89.32(9)
S(2) Ru(1) C(9) C(8) 65.30(13)
S(2) Ru(1) C(9) C(10) -162.09(15)
C(9) Ru(1) S(2) Ge(1) -121.87(8)
S(2) Ru(1) C(10) C(9) 25.9(2)
S(2) Ru(1) C(10) C(11) 155.61(13)
S(2) Ru(1) C(10) C(14) -87.4(2)
C(10) Ru(1) S(2) Ge(1) -137.23(11)
S(2) Ru(1) C(11) C(10) -74.3(3)
S(2) Ru(1) C(11) C(12) 59.0(3)
C(11) Ru(1) S(2) Ge(1) -81.9(3)
S(2) Ru(1) C(12) C(7) -27.6(2)
S(2) Ru(1) C(12) C(11) -159.76(14)
S(2) Ru(1) C(12) C(15) 86.5(2)
C(12) Ru(1) S(2) Ge(1) -38.22(12)
P(1) Ru(1) C(8) C(7) -168.21(14)
P(1) Ru(1) C(8) C(9) -35.76(18)
P(1) Ru(1) C(8) C(13) 75.3(3)
C(8) Ru(1) P(1) C(35) -142.41(14)
C(8) Ru(1) P(1) C(41) 98.78(16)
C(8) Ru(1) P(1) C(47) -22.45(17)
P(1) Ru(1) C(9) C(8) 155.95(12)
P(1) Ru(1) C(9) C(10) -71.44(16)
C(9) Ru(1) P(1) C(35) -163.48(11)
C(9) Ru(1) P(1) C(41) 77.71(14)
C(9) Ru(1) P(1) C(47) -43.52(14)
P(1) Ru(1) C(10) C(9) 114.27(15)
P(1) Ru(1) C(10) C(11) -116.03(16)
P(1) Ru(1) C(10) C(14) 1.0(2)
C(10) Ru(1) P(1) C(35) 162.42(11)
C(10) Ru(1) P(1) C(41) 43.61(14)
C(10) Ru(1) P(1) C(47) -77.62(14)
P(1) Ru(1) C(11) C(10) 69.82(16)
P(1) Ru(1) C(11) C(12) -156.91(15)
C(11) Ru(1) P(1) C(35) 128.98(12)
C(11) Ru(1) P(1) C(41) 10.17(15)
C(11) Ru(1) P(1) C(47) -111.06(15)
P(1) Ru(1) C(12) C(7) 166.93(15)
P(1) Ru(1) C(12) C(11) 34.8(2)
P(1) Ru(1) C(12) C(15) -79.0(3)
C(12) Ru(1) P(1) C(35) 108.48(16)
C(12) Ru(1) P(1) C(41) -10.33(19)
C(12) Ru(1) P(1) C(47) -131.56(18)
C(7) Ru(1) C(8) C(9) 132.5(2)
C(7) Ru(1) C(8) C(13) -116.5(4)
C(8) Ru(1) C(7) C(2) 113.5(2)
C(8) Ru(1) C(7) C(12) -128.4(2)
C(7) Ru(1) C(9) C(8) -28.91(14)
C(7) Ru(1) C(9) C(10) 103.70(17)
C(9) Ru(1) C(7) C(2) 142.1(2)
C(9) Ru(1) C(7) C(8) 28.53(17)
C(9) Ru(1) C(7) C(12) -99.9(2)
C(7) Ru(1) C(10) C(9) -64.92(16)
C(7) Ru(1) C(10) C(11) 64.79(17)
C(7) Ru(1) C(10) C(14) -178.2(2)
C(10) Ru(1) C(7) C(2) 177.9(2)
C(10) Ru(1) C(7) C(8) 64.40(18)
C(10) Ru(1) C(7) C(12) -64.0(2)
C(7) Ru(1) C(11) C(10) -103.95(19)
C(7) Ru(1) C(11) C(12) 29.31(17)
C(11) Ru(1) C(7) C(2) -146.5(2)
C(11) Ru(1) C(7) C(8) 99.9(2)
C(11) Ru(1) C(7) C(12) -28.48(19)
C(7) Ru(1) C(12) C(11) -132.2(2)
C(7) Ru(1) C(12) C(15) 114.1(3)
C(12) Ru(1) C(7) C(2) -118.1(3)
C(12) Ru(1) C(7) C(8) 128.4(2)
C(8) Ru(1) C(9) C(10) 132.6(2)
C(9) Ru(1) C(8) C(7) -132.5(2)
C(9) Ru(1) C(8) C(13) 111.1(3)
C(8) Ru(1) C(10) C(9) -28.56(16)
C(8) Ru(1) C(10) C(11) 101.15(18)
C(8) Ru(1) C(10) C(14) -141.9(2)
C(10) Ru(1) C(8) C(7) -103.92(18)
C(10) Ru(1) C(8) C(9) 28.54(14)
C(10) Ru(1) C(8) C(13) 139.6(3)
C(8) Ru(1) C(11) C(10) -66.65(18)
C(8) Ru(1) C(11) C(12) 66.61(18)
C(11) Ru(1) C(8) C(7) -67.64(18)
C(11) Ru(1) C(8) C(9) 64.82(15)
C(11) Ru(1) C(8) C(13) 175.9(3)
C(8) Ru(1) C(12) C(7) 31.0(2)
C(8) Ru(1) C(12) C(11) -101.2(2)
C(8) Ru(1) C(12) C(15) 145.1(3)
C(12) Ru(1) C(8) C(7) -31.30(18)
C(12) Ru(1) C(8) C(9) 101.16(17)
C(12) Ru(1) C(8) C(13) -147.8(3)
C(9) Ru(1) C(10) C(11) 129.7(2)
C(9) Ru(1) C(10) C(14) -113.3(3)
C(10) Ru(1) C(9) C(8) -132.6(2)
C(9) Ru(1) C(11) C(10) -30.27(17)
C(9) Ru(1) C(11) C(12) 102.99(19)
C(11) Ru(1) C(9) C(8) -102.59(16)
C(11) Ru(1) C(9) C(10) 30.02(16)
C(9) Ru(1) C(12) C(7) 67.6(2)
C(9) Ru(1) C(12) C(11) -64.57(18)
C(9) Ru(1) C(12) C(15) -178.3(3)
C(12) Ru(1) C(9) C(8) -66.55(15)
C(12) Ru(1) C(9) C(10) 66.06(17)
C(10) Ru(1) C(11) C(12) 133.3(2)
C(11) Ru(1) C(10) C(9) -129.7(2)
C(11) Ru(1) C(10) C(14) 117.0(3)
C(10) Ru(1) C(12) C(7) 104.1(2)
C(10) Ru(1) C(12) C(11) -28.07(17)
C(10) Ru(1) C(12) C(15) -141.8(3)
C(12) Ru(1) C(10) C(9) -101.59(18)
C(12) Ru(1) C(10) C(11) 28.12(16)
C(12) Ru(1) C(10) C(14) 145.1(2)
C(11) Ru(1) C(12) C(7) 132.2(2)
C(11) Ru(1) C(12) C(15) -113.7(3)
C(12) Ru(1) C(11) C(10) -133.3(2)
S(1) Ge(1) S(2) Ru(1) -33.56(2)
S(2) Ge(1) S(1) Ru(1) 33.65(2)
S(2) Ge(1) S(1) C(53) -87.50(12)
S(1) Ge(1) C(1) C(2) 38.9(2)
S(1) Ge(1) C(1) C(6) -138.5(2)
C(1) Ge(1) S(1) Ru(1) -80.67(10)
C(1) Ge(1) S(1) C(53) 158.18(15)
S(1) Ge(1) C(25) C(26) 50.0(2)
S(1) Ge(1) C(25) C(30) -125.5(2)
C(25) Ge(1) S(1) Ru(1) 153.97(8)
C(25) Ge(1) S(1) C(53) 32.83(14)
S(2) Ge(1) C(1) C(2) -55.5(2)
S(2) Ge(1) C(1) C(6) 127.1(2)
C(1) Ge(1) S(2) Ru(1) 70.08(8)
S(2) Ge(1) C(25) C(26) 149.1(2)
S(2) Ge(1) C(25) C(30) -26.4(2)
C(25) Ge(1) S(2) Ru(1) -143.94(8)
C(1) Ge(1) C(25) C(26) -66.2(2)
C(1) Ge(1) C(25) C(30) 118.3(2)
C(25) Ge(1) C(1) C(2) 158.0(2)
C(25) Ge(1) C(1) C(6) -19.4(2)
Ru(1) P(1) C(35) C(36) 74.4(2)
Ru(1) P(1) C(35) C(40) -103.5(2)
Ru(1) P(1) C(41) C(42) 42.2(2)
Ru(1) P(1) C(41) C(46) -138.5(2)
Ru(1) P(1) C(47) C(48) -168.1(2)
Ru(1) P(1) C(47) C(52) 12.4(3)
C(35) P(1) C(41) C(42) -86.8(2)
C(35) P(1) C(41) C(46) 92.5(3)
C(41) P(1) C(35) C(36) -161.0(2)
C(41) P(1) C(35) C(40) 21.1(2)
C(35) P(1) C(47) C(48) -38.0(3)
C(35) P(1) C(47) C(52) 142.5(2)
C(47) P(1) C(35) C(36) -53.7(2)
C(47) P(1) C(35) C(40) 128.4(2)
C(41) P(1) C(47) C(48) 66.4(3)
C(41) P(1) C(47) C(52) -113.1(2)
C(47) P(1) C(41) C(42) 169.9(2)
C(47) P(1) C(41) C(46) -10.8(3)
Ge(1) C(1) C(2) C(3) -170.9(2)
Ge(1) C(1) C(2) C(7) 16.6(3)
Ge(1) C(1) C(6) C(5) 171.3(2)
Ge(1) C(1) C(6) C(16) -15.1(3)
C(2) C(1) C(6) C(5) -6.1(4)
C(2) C(1) C(6) C(16) 167.5(2)
C(6) C(1) C(2) C(3) 6.6(3)
C(6) C(1) C(2) C(7) -166.0(2)
C(1) C(2) C(3) C(4) -1.9(4)
C(1) C(2) C(7) Ru(1) -15.1(3)
C(1) C(2) C(7) C(8) 76.6(3)
C(1) C(2) C(7) C(12) -109.7(3)
C(3) C(2) C(7) Ru(1) 172.08(19)
C(3) C(2) C(7) C(8) -96.2(3)
C(3) C(2) C(7) C(12) 77.5(3)
C(7) C(2) C(3) C(4) 171.1(2)
C(2) C(3) C(4) C(5) -3.3(4)
C(3) C(4) C(5) C(6) 3.7(4)
C(4) C(5) C(6) C(1) 1.1(4)
C(4) C(5) C(6) C(16) -172.7(2)
C(1) C(6) C(16) C(17) 121.4(3)
C(1) C(6) C(16) C(21) -63.0(3)
C(5) C(6) C(16) C(17) -64.9(3)
C(5) C(6) C(16) C(21) 110.7(3)
Ru(1) C(7) C(8) C(9) -53.5(2)
Ru(1) C(7) C(8) C(13) 128.5(2)
Ru(1) C(7) C(12) C(11) 54.1(2)
Ru(1) C(7) C(12) C(15) -127.7(2)
C(2) C(7) C(8) Ru(1) -126.9(2)
C(2) C(7) C(8) C(9) 179.5(2)
C(2) C(7) C(8) C(13) 1.6(4)
C(2) C(7) C(12) Ru(1) 127.1(2)
C(2) C(7) C(12) C(11) -178.8(2)
C(2) C(7) C(12) C(15) -0.7(4)
C(8) C(7) C(12) Ru(1) -59.3(2)
C(8) C(7) C(12) C(11) -5.2(4)
C(8) C(7) C(12) C(15) 172.9(2)
C(12) C(7) C(8) Ru(1) 59.2(2)
C(12) C(7) C(8) C(9) 5.7(4)
C(12) C(7) C(8) C(13) -172.2(2)
Ru(1) C(8) C(9) C(10) -55.1(2)
C(7) C(8) C(9) Ru(1) 52.7(2)
C(7) C(8) C(9) C(10) -2.4(4)
C(13) C(8) C(9) Ru(1) -129.2(2)
C(13) C(8) C(9) C(10) 175.6(2)
Ru(1) C(9) C(10) C(11) -56.6(2)
Ru(1) C(9) C(10) C(14) 130.1(2)
C(8) C(9) C(10) Ru(1) 55.2(2)
C(8) C(9) C(10) C(11) -1.5(4)
C(8) C(9) C(10) C(14) -174.7(2)
Ru(1) C(10) C(11) C(12) -54.3(2)
C(9) C(10) C(11) Ru(1) 56.3(2)
C(9) C(10) C(11) C(12) 2.0(4)
C(14) C(10) C(11) Ru(1) -130.6(2)
C(14) C(10) C(11) C(12) 175.1(2)
Ru(1) C(11) C(12) C(7) -53.0(2)
Ru(1) C(11) C(12) C(15) 128.8(2)
C(10) C(11) C(12) Ru(1) 54.3(2)
C(10) C(11) C(12) C(7) 1.3(4)
C(10) C(11) C(12) C(15) -176.8(2)
C(6) C(16) C(17) C(18) -179.9(2)
C(6) C(16) C(17) C(22) 1.6(4)
C(6) C(16) C(21) C(20) 179.2(2)
C(6) C(16) C(21) C(24) -3.7(3)
C(17) C(16) C(21) C(20) -5.1(4)
C(17) C(16) C(21) C(24) 172.0(2)
C(21) C(16) C(17) C(18) 4.5(4)
C(21) C(16) C(17) C(22) -174.0(2)
C(16) C(17) C(18) C(19) -0.8(4)
C(22) C(17) C(18) C(19) 177.9(2)
C(17) C(18) C(19) C(20) -2.4(4)
C(17) C(18) C(19) C(23) 176.7(3)
C(18) C(19) C(20) C(21) 1.8(4)
C(23) C(19) C(20) C(21) -177.2(3)
C(19) C(20) C(21) C(16) 1.9(4)
C(19) C(20) C(21) C(24) -175.4(2)
Ge(1) C(25) C(26) C(27) -175.4(2)
Ge(1) C(25) C(26) C(31) 7.2(3)
Ge(1) C(25) C(30) C(29) 175.5(2)
Ge(1) C(25) C(30) C(33) -4.9(4)
C(26) C(25) C(30) C(29) 0.0(3)
C(26) C(25) C(30) C(33) 179.6(2)
C(30) C(25) C(26) C(27) 0.1(3)
C(30) C(25) C(26) C(31) -177.3(2)
C(25) C(26) C(27) C(28) 0.6(4)
C(25) C(26) C(31) C(32) 174.1(3)
C(27) C(26) C(31) C(32) -3.2(4)
C(31) C(26) C(27) C(28) 178.0(3)
C(26) C(27) C(28) C(29) -1.4(5)
C(27) C(28) C(29) C(30) 1.5(5)
C(28) C(29) C(30) C(25) -0.8(4)
C(28) C(29) C(30) C(33) 179.6(3)
C(25) C(30) C(33) C(34) 114.2(3)
C(29) C(30) C(33) C(34) -66.2(3)
P(1) C(35) C(36) C(37) -175.9(2)
P(1) C(35) C(40) C(39) 176.2(2)
C(36) C(35) C(40) C(39) -1.8(4)
C(40) C(35) C(36) C(37) 2.1(4)
C(35) C(36) C(37) C(38) -0.5(5)
C(36) C(37) C(38) C(39) -1.6(5)
C(37) C(38) C(39) C(40) 2.0(5)
C(38) C(39) C(40) C(35) -0.3(4)
P(1) C(41) C(42) C(43) 179.6(2)
P(1) C(41) C(46) C(45) 179.9(2)
C(42) C(41) C(46) C(45) -0.8(4)
C(46) C(41) C(42) C(43) 0.2(4)
C(41) C(42) C(43) C(44) 0.2(5)
C(42) C(43) C(44) C(45) -0.2(4)
C(43) C(44) C(45) C(46) -0.4(5)
C(44) C(45) C(46) C(41) 0.9(5)
P(1) C(47) C(48) C(49) -177.6(2)
P(1) C(47) C(52) C(51) 177.9(2)
C(48) C(47) C(52) C(51) -1.6(5)
C(52) C(47) C(48) C(49) 1.9(5)
C(47) C(48) C(49) C(50) -1.5(5)
C(48) C(49) C(50) C(51) 0.8(5)
C(49) C(50) C(51) C(52) -0.5(5)
C(50) C(51) C(52) C(47) 1.0(5)
